data_7202893
loop_
_publ_author_name
'Gu, Xiaojun'
'Xue, Dongfeng'

_publ_section_title
;
 Self-assembly of 3-D 4d?4f coordination frameworks based on 1-D
 inorganic heterometallic chains and linear organic linkers
;
_journal_issue 6
_journal_name_full CrystEngComm
_journal_page_first 471
_journal_paper_doi 10.1039/b704544a
_journal_volume 9
_journal_year 2007
_chemical_formula_sum 'C17 H9.5 Ag Eu N2.5 O9'
_chemical_formula_weight 652.60
_chemical_name_systematic
;
?
;
_space_group_IT_number 2
_symmetry_cell_setting triclinic
_symmetry_space_group_name_Hall '-P 1'
_symmetry_space_group_name_H-M 'P -1'
_atom_sites_solution_hydrogens geom
_atom_sites_solution_primary direct
_atom_sites_solution_secondary difmap
_audit_creation_method SHELXL-97
_cell_angle_alpha 100.486(3)
_cell_angle_beta 101.062(3)
_cell_angle_gamma 95.619(3)
_cell_formula_units_Z 2
_cell_length_a 7.2636(18)
_cell_length_b 10.409(3)
_cell_length_c 11.639(3)
_cell_measurement_temperature 293(2)
_cell_volume 841.1(4)
_computing_structure_refinement 'SHELXL-97 (Sheldrick, 1997)'
_computing_structure_solution 'SHELXS-97 (Sheldrick, 1990)'
_diffrn_ambient_temperature 293(2)
_diffrn_measured_fraction_theta_full 0.971
_diffrn_measured_fraction_theta_max 0.971
_diffrn_radiation_monochromator graphite
_diffrn_radiation_source 'fine-focus sealed tube'
_diffrn_radiation_type MoK\a
_diffrn_radiation_wavelength 0.71073
_diffrn_reflns_av_R_equivalents 0.0119
_diffrn_reflns_av_sigmaI/netI 0.0241
_diffrn_reflns_limit_h_max 8
_diffrn_reflns_limit_h_min -9
_diffrn_reflns_limit_k_max 13
_diffrn_reflns_limit_k_min -8
_diffrn_reflns_limit_l_max 14
_diffrn_reflns_limit_l_min -14
_diffrn_reflns_number 4682
_diffrn_reflns_theta_full 26.37
_diffrn_reflns_theta_max 26.37
_diffrn_reflns_theta_min 1.82
_exptl_absorpt_coefficient_mu 4.923
_exptl_absorpt_correction_type empirical
_exptl_crystal_colour colorless
_exptl_crystal_density_diffrn 2.577
_exptl_crystal_density_method 'not measured'
_exptl_crystal_description needle
_exptl_crystal_F_000 622
_exptl_crystal_size_max 0.19
_exptl_crystal_size_mid 0.04
_exptl_crystal_size_min 0.02
_refine_diff_density_max 3.633
_refine_diff_density_min -2.252
_refine_diff_density_rms 0.160
_refine_ls_extinction_method none
_refine_ls_goodness_of_fit_ref 1.053
_refine_ls_hydrogen_treatment mixed
_refine_ls_matrix_type full
_refine_ls_number_parameters 284
_refine_ls_number_reflns 3334
_refine_ls_number_restraints 3
_refine_ls_restrained_S_all 1.053
_refine_ls_R_factor_all 0.0319
_refine_ls_R_factor_gt 0.0308
_refine_ls_shift/su_max 0.001
_refine_ls_shift/su_mean 0.000
_refine_ls_structure_factor_coef Fsqd
_refine_ls_weighting_details 'calc w=1/[\s^2^(Fo^2^)+(0.0369P)^2^+6.4592P] where P=(Fo^2^+2Fc^2^)/3'
_refine_ls_weighting_scheme calc
_refine_ls_wR_factor_gt 0.0787
_refine_ls_wR_factor_ref 0.0794
_reflns_number_gt 3204
_reflns_number_total 3334
_reflns_threshold_expression >2sigma(I)
_cod_data_source_file b704544a.txt
_cod_data_source_block 2
_cod_original_sg_symbol_H-M P-1
_cod_original_formula_sum 'C17 H9.50 Ag Eu N2.50 O9'
_cod_database_code 7202893

loop_
_symmetry_equiv_pos_as_xyz
'x, y, z'
'-x, -y, -z'

loop_
_atom_site_label
_atom_site_type_symbol
_atom_site_fract_x
_atom_site_fract_y
_atom_site_fract_z
_atom_site_U_iso_or_equiv
_atom_site_adp_type
_atom_site_occupancy
_atom_site_symmetry_multiplicity
_atom_site_calc_flag
_atom_site_refinement_flags
_atom_site_disorder_assembly
_atom_site_disorder_group
Eu1 Eu -0.24305(3) 0.47472(2) -0.43321(2) 0.01129(9) Uani 1 1 d . . .
Ag1 Ag 0.79086(7) 0.74889(5) 0.21219(5) 0.03814(15) Uani 1 1 d . . .
O3 O 1.4371(6) 1.2374(4) 0.6281(4) 0.0295(10) Uani 1 1 d . . .
O5 O -0.3997(5) 0.5290(4) -0.2735(3) 0.0209(8) Uani 1 1 d . . .
O1 O -0.0386(5) 0.6262(3) -0.5055(3) 0.0151(7) Uani 1 1 d . . .
O8 O -0.0331(5) 0.6335(4) -0.2614(3) 0.0212(8) Uani 1 1 d . . .
O7 O -0.0137(5) 0.4252(4) -0.2511(3) 0.0212(8) Uani 1 1 d . . .
N1 N 0.9905(7) 0.9254(5) 0.3070(4) 0.0238(10) Uani 1 1 d . . .
N2 N 0.5417(7) 0.6785(5) 0.0667(4) 0.0197(9) Uani 1 1 d . . .
C10 C 0.2224(7) 0.5927(5) -0.1196(5) 0.0164(10) Uani 1 1 d . . .
C8 C 0.3650(8) 0.6702(6) 0.0885(5) 0.0222(11) Uani 1 1 d . . .
H2 H 0.3511 0.6935 0.1671 0.027 Uiso 1 1 calc R . .
C1 C 1.1802(8) 0.9312(5) 0.3232(5) 0.0235(12) Uani 1 1 d . . .
H3 H 1.2299 0.8584 0.2886 0.028 Uiso 1 1 calc R . .
C12 C 0.5571(8) 0.6426(5) -0.0471(5) 0.0183(10) Uani 1 1 d . . .
H4 H 0.6778 0.6470 -0.0632 0.022 Uiso 1 1 calc R . .
C3 C 1.2340(7) 1.1496(5) 0.4427(5) 0.0158(10) Uani 1 1 d . . .
C5 C 0.9216(8) 1.0324(5) 0.3569(5) 0.0216(11) Uani 1 1 d . . .
H6 H 0.7910 1.0303 0.3455 0.026 Uiso 1 1 calc R . .
C2 C 1.3027(8) 1.0394(6) 0.3885(5) 0.0222(11) Uani 1 1 d . . .
H8 H 1.4326 1.0392 0.3968 0.027 Uiso 1 1 calc R . .
C14 C 0.0469(7) 0.5475(5) -0.2180(5) 0.0177(11) Uani 1 1 d . . .
C7 C 1.3763(7) 1.2577(5) 0.5282(5) 0.0162(10) Uani 1 1 d . . .
C4 C 1.0367(7) 1.1457(5) 0.4245(5) 0.0170(10) Uani 1 1 d . . .
C9 C 0.2047(8) 0.6289(6) -0.0009(5) 0.0205(11) Uani 1 1 d . . .
H13 H 0.0856 0.6251 0.0176 0.025 Uiso 1 1 calc R . .
C11 C 0.4028(7) 0.5991(5) -0.1426(4) 0.0157(10) Uani 1 1 d . . .
C15 C 0.811(3) 0.9886(12) -0.0182(11) 0.148(9) Uani 1 1 d D . .
C18 C 0.885(4) 0.904(2) -0.0962(16) 0.137(10) Uani 1 1 d . . .
C17 C 1.071(5) 0.9194(15) -0.0771(15) 0.186(15) Uani 0.50 1 d P . .
N3 N 1.071(5) 0.9194(15) -0.0771(15) 0.186(15) Uani 0.50 1 d P . .
O10 O 0.511(5) 0.9770(16) -0.0390(17) 0.092(6) Uani 0.50 1 d P . .
O9 O 0.486(5) 0.929(3) -0.132(2) 0.149(10) Uani 0.50 1 d PD . .
C16 C 0.601(4) 0.982(8) -0.031(4) 0.21(5) Uiso 0.50 1 d PD . .
O6 O -0.3066(5) 0.4365(4) -0.6479(3) 0.0187(8) Uani 1 1 d . . .
O2 O -0.2178(5) 0.2384(4) -0.5040(4) 0.0212(8) Uani 1 1 d . . .
O4 O -0.4303(5) 0.6422(3) -0.4865(3) 0.0154(7) Uani 1 1 d . . .
C6 C 0.9452(7) 1.2587(5) 0.4779(5) 0.0152(10) Uani 1 1 d . . .
C13 C 0.4390(7) 0.5603(5) -0.2673(4) 0.0147(10) Uani 1 1 d . . .

loop_
_atom_site_aniso_label
_atom_site_aniso_U_11
_atom_site_aniso_U_22
_atom_site_aniso_U_33
_atom_site_aniso_U_23
_atom_site_aniso_U_13
_atom_site_aniso_U_12
Eu1 0.00797(14) 0.01391(14) 0.01150(13) 0.00099(9) 0.00206(9) 0.00220(9)
Ag1 0.0298(3) 0.0426(3) 0.0302(3) -0.0090(2) -0.0012(2) -0.0061(2)
O3 0.033(2) 0.032(2) 0.020(2) 0.0087(17) -0.0023(17) -0.0005(19)
O5 0.0125(18) 0.034(2) 0.0161(18) 0.0027(16) 0.0051(14) 0.0059(16)
O1 0.0119(17) 0.0142(17) 0.0185(18) 0.0023(14) 0.0036(14) 0.0005(13)
O8 0.0157(19) 0.025(2) 0.0200(19) 0.0010(16) -0.0010(15) 0.0035(15)
O7 0.0164(19) 0.023(2) 0.023(2) 0.0027(16) 0.0023(15) 0.0011(15)
N1 0.024(3) 0.017(2) 0.027(3) -0.0011(19) 0.003(2) -0.0003(19)
N2 0.018(2) 0.021(2) 0.016(2) -0.0012(17) -0.0026(17) 0.0034(18)
C10 0.015(3) 0.019(3) 0.015(2) 0.0029(19) 0.0033(19) 0.0040(19)
C8 0.025(3) 0.026(3) 0.014(2) -0.001(2) 0.004(2) 0.007(2)
C1 0.024(3) 0.016(3) 0.029(3) -0.002(2) 0.007(2) 0.009(2)
C12 0.014(3) 0.020(3) 0.020(3) 0.002(2) 0.004(2) 0.002(2)
C3 0.016(3) 0.014(2) 0.017(2) 0.0031(19) 0.004(2) 0.0031(19)
C5 0.015(3) 0.020(3) 0.028(3) 0.001(2) 0.005(2) 0.004(2)
C2 0.018(3) 0.021(3) 0.029(3) 0.003(2) 0.007(2) 0.004(2)
C14 0.012(2) 0.027(3) 0.014(2) 0.001(2) 0.0061(19) 0.001(2)
C7 0.011(2) 0.017(3) 0.021(3) 0.002(2) 0.006(2) 0.0050(19)
C4 0.016(3) 0.014(2) 0.021(3) 0.003(2) 0.003(2) 0.0008(19)
C9 0.017(3) 0.028(3) 0.015(2) 0.000(2) 0.005(2) 0.005(2)
C11 0.016(3) 0.017(2) 0.013(2) 0.0005(19) 0.0029(19) 0.0034(19)
C15 0.36(3) 0.039(6) 0.052(7) 0.018(5) 0.039(12) 0.024(11)
C18 0.29(3) 0.065(9) 0.047(8) 0.018(7) 0.024(14) -0.003(15)
C17 0.45(4) 0.039(7) 0.053(8) 0.018(6) 0.022(18) 0.021(17)
N3 0.45(4) 0.039(7) 0.053(8) 0.018(6) 0.022(18) 0.021(17)
O10 0.18(2) 0.036(9) 0.072(14) 0.030(9) 0.038(15) 0.038(11)
O9 0.22(3) 0.13(2) 0.095(18) 0.023(16) 0.037(19) 0.02(2)
O6 0.0150(18) 0.027(2) 0.0131(17) 0.0018(15) 0.0030(14) 0.0029(15)
O2 0.0133(19) 0.0191(19) 0.032(2) 0.0046(16) 0.0084(16) 0.0016(15)
O4 0.0114(17) 0.0132(17) 0.0207(18) 0.0016(14) 0.0034(14) 0.0009(13)
C6 0.014(3) 0.014(2) 0.016(2) 0.0045(19) 0.0010(19) 0.0036(19)
C13 0.015(3) 0.015(2) 0.014(2) 0.0009(18) 0.0036(19) -0.0012(19)

loop_
_atom_type_symbol
_atom_type_description
_atom_type_scat_dispersion_real
_atom_type_scat_dispersion_imag
_atom_type_scat_source
C C 0.0033 0.0016 'International Tables Vol C Tables 4.2.6.8 and 6.1.1.4'
H H 0.0000 0.0000 'International Tables Vol C Tables 4.2.6.8 and 6.1.1.4'
N N 0.0061 0.0033 'International Tables Vol C Tables 4.2.6.8 and 6.1.1.4'
O O 0.0106 0.0060 'International Tables Vol C Tables 4.2.6.8 and 6.1.1.4'
Ag Ag -0.8971 1.1015 'International Tables Vol C Tables 4.2.6.8 and 6.1.1.4'
Eu Eu -0.1578 3.6682 'International Tables Vol C Tables 4.2.6.8 and 6.1.1.4'

loop_
_geom_angle_atom_site_label_1
_geom_angle_atom_site_label_2
_geom_angle_atom_site_label_3
_geom_angle
_geom_angle_site_symmetry_1
_geom_angle_site_symmetry_3
_geom_angle_publ_flag
O5 Eu1 O6 139.79(13) . . ?
O5 Eu1 O4 75.05(13) . . ?
O6 Eu1 O4 74.48(13) . . ?
O5 Eu1 O1 126.51(13) . . ?
O6 Eu1 O1 67.74(12) . . ?
O4 Eu1 O1 74.05(12) . . ?
O5 Eu1 O4 76.02(13) . 2_464 ?
O6 Eu1 O4 71.15(12) . 2_464 ?
O4 Eu1 O4 74.85(13) . 2_464 ?
O1 Eu1 O4 133.48(12) . 2_464 ?
O5 Eu1 O2 117.77(13) . . ?
O6 Eu1 O2 73.58(13) . . ?
O4 Eu1 O2 140.12(13) . . ?
O1 Eu1 O2 114.04(12) . . ?
O4 Eu1 O2 72.68(12) 2_464 . ?
O5 Eu1 O8 68.69(13) . . ?
O6 Eu1 O8 137.67(13) . . ?
O4 Eu1 O8 92.09(12) . . ?
O1 Eu1 O8 69.99(13) . . ?
O4 Eu1 O8 144.50(12) 2_464 . ?
O2 Eu1 O8 127.74(13) . . ?
O5 Eu1 O1 144.66(12) . 2_564 ?
O6 Eu1 O1 74.12(12) . 2_564 ?
O4 Eu1 O1 137.01(12) . 2_564 ?
O1 Eu1 O1 67.27(14) . 2_564 ?
O4 Eu1 O1 120.43(11) 2_464 2_564 ?
O2 Eu1 O1 51.65(11) . 2_564 ?
O8 Eu1 O1 91.78(12) . 2_564 ?
O5 Eu1 O7 76.59(13) . . ?
O6 Eu1 O7 141.92(12) . . ?
O4 Eu1 O7 140.25(12) . . ?
O1 Eu1 O7 102.15(12) . . ?
O4 Eu1 O7 123.78(12) 2_464 . ?
O2 Eu1 O7 78.40(13) . . ?
O8 Eu1 O7 51.47(13) . . ?
O1 Eu1 O7 68.32(12) 2_564 . ?
O5 Eu1 C14 73.49(14) . . ?
O6 Eu1 C14 145.03(13) . . ?
O4 Eu1 C14 117.17(14) . . ?
O1 Eu1 C14 83.40(14) . . ?
O4 Eu1 C14 142.19(13) 2_464 . ?
O2 Eu1 C14 102.68(15) . . ?
O8 Eu1 C14 25.57(14) . . ?
O1 Eu1 C14 76.79(13) 2_564 . ?
O7 Eu1 C14 26.20(14) . . ?
O5 Eu1 C6 136.12(14) . 1_444 ?
O6 Eu1 C6 70.87(13) . 1_444 ?
O4 Eu1 C6 145.26(13) . 1_444 ?
O1 Eu1 C6 90.50(13) . 1_444 ?
O4 Eu1 C6 95.93(13) 2_464 1_444 ?
O2 Eu1 C6 25.52(13) . 1_444 ?
O8 Eu1 C6 111.95(14) . 1_444 ?
O1 Eu1 C6 26.18(13) 2_564 1_444 ?
O7 Eu1 C6 72.69(13) . 1_444 ?
C14 Eu1 C6 90.85(15) . 1_444 ?
O5 Eu1 Eu1 71.68(9) . 2_464 ?
O6 Eu1 Eu1 68.14(9) . 2_464 ?
O4 Eu1 Eu1 38.06(8) . 2_464 ?
O1 Eu1 Eu1 105.60(9) . 2_464 ?
O4 Eu1 Eu1 36.79(8) 2_464 2_464 ?
O2 Eu1 Eu1 106.62(9) . 2_464 ?
O8 Eu1 Eu1 122.86(9) . 2_464 ?
O1 Eu1 Eu1 141.01(8) 2_564 2_464 ?
O7 Eu1 Eu1 146.32(9) . 2_464 ?
C14 Eu1 Eu1 141.99(10) . 2_464 ?
C6 Eu1 Eu1 125.16(10) 1_444 2_464 ?
N2 Ag1 N1 143.06(18) . . ?
N2 Ag1 O7 114.92(15) . 2_665 ?
N1 Ag1 O7 97.81(16) . 2_665 ?
C13 O5 Eu1 133.9(3) 1_455 . ?
C6 O1 Eu1 142.7(3) 2_675 . ?
C6 O1 Eu1 91.5(3) 2_675 2_564 ?
Eu1 O1 Eu1 112.73(14) . 2_564 ?
C14 O8 Eu1 94.8(3) . . ?
C14 O7 Ag1 120.7(3) . 2_665 ?
C14 O7 Eu1 89.1(3) . . ?
Ag1 O7 Eu1 136.87(16) 2_665 . ?
C5 N1 C1 117.5(5) . . ?
C5 N1 Ag1 118.7(4) . . ?
C1 N1 Ag1 123.7(4) . . ?
C12 N2 C8 117.2(5) . . ?
C12 N2 Ag1 121.7(4) . . ?
C8 N2 Ag1 121.1(4) . . ?
C11 C10 C9 118.1(5) . . ?
C11 C10 C14 122.1(4) . . ?
C9 C10 C14 119.8(5) . . ?
N2 C8 C9 122.8(5) . . ?
N2 C8 H2 118.6 . . ?
C9 C8 H2 118.6 . . ?
N1 C1 C2 122.9(5) . . ?
N1 C1 H3 118.6 . . ?
C2 C1 H3 118.6 . . ?
N2 C12 C11 123.8(5) . . ?
N2 C12 H4 118.1 . . ?
C11 C12 H4 118.1 . . ?
C2 C3 C4 117.3(5) . . ?
C2 C3 C7 117.6(5) . . ?
C4 C3 C7 124.7(5) . . ?
N1 C5 C4 123.0(5) . . ?
N1 C5 H6 118.5 . . ?
C4 C5 H6 118.5 . . ?
C1 C2 C3 120.3(5) . . ?
C1 C2 H8 119.8 . . ?
C3 C2 H8 119.8 . . ?
O8 C14 O7 123.2(5) . . ?
O8 C14 C10 117.7(5) . . ?
O7 C14 C10 119.1(5) . . ?
O8 C14 Eu1 59.6(3) . . ?
O7 C14 Eu1 64.7(3) . . ?
C10 C14 Eu1 169.5(3) . . ?
O3 C7 O4 126.4(5) . 2_675 ?
O3 C7 C3 116.7(5) . . ?
O4 C7 C3 116.8(5) 2_675 . ?
C5 C4 C3 118.9(5) . . ?
C5 C4 C6 118.7(5) . . ?
C3 C4 C6 122.4(5) . . ?
C8 C9 C10 119.6(5) . . ?
C8 C9 H13 120.2 . . ?
C10 C9 H13 120.2 . . ?
C10 C11 C12 118.6(5) . . ?
C10 C11 C13 122.7(5) . . ?
C12 C11 C13 118.7(5) . . ?
C18 C15 N3 121(2) . 2_775 ?
C18 C15 C17 121(2) . 2_775 ?
N3 C15 C17 0.0(18) 2_775 2_775 ?
C18 C15 C16 120(2) . . ?
N3 C15 C16 118(2) 2_775 . ?
C17 C15 C16 118(2) 2_775 . ?
C17 C18 C15 115(2) . . ?
C18 C17 C15 124(3) . 2_775 ?
O10 O10 O9 161(6) 2_675 . ?
O10 O10 C16 28(3) 2_675 2_675 ?
O9 O10 C16 133(4) . 2_675 ?
O10 O9 C16 29(3) . . ?
O9 C16 O10 104(3) . 2_675 ?
O9 C16 C15 121(3) . . ?
O10 C16 C15 136(3) 2_675 . ?
C13 O6 Eu1 138.8(3) 2_564 . ?
C6 O2 Eu1 95.3(3) 1_444 . ?
C7 O4 Eu1 126.6(3) 2_675 . ?
C7 O4 Eu1 118.8(3) 2_675 2_464 ?
Eu1 O4 Eu1 105.15(13) . 2_464 ?
O2 C6 O1 121.3(5) 1_666 2_675 ?
O2 C6 C4 120.1(5) 1_666 . ?
O1 C6 C4 118.6(5) 2_675 . ?
O2 C6 Eu1 59.2(3) 1_666 1_666 ?
O1 C6 Eu1 62.3(3) 2_675 1_666 ?
C4 C6 Eu1 176.7(4) . 1_666 ?
O6 C13 O5 127.3(5) 2_564 1_655 ?
O6 C13 C11 116.6(4) 2_564 . ?
O5 C13 C11 116.1(4) 1_655 . ?

loop_
_geom_bond_atom_site_label_1
_geom_bond_atom_site_label_2
_geom_bond_distance
_geom_bond_site_symmetry_2
_geom_bond_publ_flag
Eu1 O5 2.371(4) . ?
Eu1 O6 2.403(4) . ?
Eu1 O4 2.410(4) . ?
Eu1 O1 2.430(3) . ?
Eu1 O4 2.480(4) 2_464 ?
Eu1 O2 2.484(4) . ?
Eu1 O8 2.488(4) . ?
Eu1 O1 2.551(4) 2_564 ?
Eu1 O7 2.597(4) . ?
Eu1 C14 2.873(5) . ?
Eu1 C6 2.880(5) 1_444 ?
Eu1 Eu1 3.8837(10) 2_464 ?
Ag1 N2 2.189(4) . ?
Ag1 N1 2.195(5) . ?
Ag1 O7 2.588(4) 2_665 ?
O3 C7 1.226(7) . ?
O5 C13 1.258(6) 1_455 ?
O1 C6 1.271(6) 2_675 ?
O1 Eu1 2.551(4) 2_564 ?
O8 C14 1.245(7) . ?
O7 C14 1.269(7) . ?
O7 Ag1 2.588(4) 2_665 ?
N1 C5 1.347(7) . ?
N1 C1 1.348(8) . ?
N2 C12 1.338(7) . ?
N2 C8 1.353(7) . ?
C10 C11 1.385(7) . ?
C10 C9 1.399(7) . ?
C10 C14 1.511(7) . ?
C8 C9 1.377(8) . ?
C8 H2 0.9300 . ?
C1 C2 1.368(8) . ?
C1 H3 0.9300 . ?
C12 C11 1.391(7) . ?
C12 H4 0.9300 . ?
C3 C2 1.390(7) . ?
C3 C4 1.404(7) . ?
C3 C7 1.515(7) . ?
C5 C4 1.387(7) . ?
C5 H6 0.9300 . ?
C2 H8 0.9300 . ?
C7 O4 1.285(6) 2_675 ?
C4 C6 1.502(7) . ?
C9 H13 0.9300 . ?
C11 C13 1.515(7) . ?
C15 C18 1.37(3) . ?
C15 N3 1.40(2) 2_775 ?
C15 C17 1.40(2) 2_775 ?
C15 C16 1.499(19) . ?
C18 C17 1.31(4) . ?
C17 C15 1.40(2) 2_775 ?
O10 O10 1.00(3) 2_675 ?
O10 O9 1.08(3) . ?
O10 C16 1.303(19) 2_675 ?
O9 C16 1.30(2) . ?
C16 O10 1.303(19) 2_675 ?
O6 C13 1.247(6) 2_564 ?
O2 C6 1.246(6) 1_444 ?
O4 C7 1.285(6) 2_675 ?
O4 Eu1 2.480(4) 2_464 ?
C6 O2 1.246(6) 1_666 ?
C6 O1 1.271(6) 2_675 ?
C6 Eu1 2.880(5) 1_666 ?
C13 O6 1.247(6) 2_564 ?
C13 O5 1.258(6) 1_655 ?
